data_7230588
loop_
_publ_author_name
'Saunders, Lucy K.'
'Nowell, Harriott'
'Spencer, Helen C. E.'
'Hatcher, Lauren E.'
'Shepherd, Helena J.'
'Thomas, Lynne H.'
'Jones, Charlotte L.'
'Teat, Simon J.'
'Raithby, Paul R.'
'Wilson, Chick C.'

_publ_section_title
;
 Tuning charge-assisted and weak hydrogen bonds in molecular complexes of
 the proton sponge DMAN by acid co-former substitution
;
_journal_issue 22
_journal_name_full CrystEngComm
_journal_page_first 3074
_journal_paper_doi 10.1039/C8CE00443A
_journal_volume 20
_journal_year 2018
_chemical_formula_moiety 'C14 H19 N2, 2(C8 H5 N1 O2), C8 H4 N1 O2'
_chemical_formula_sum 'C38 H33 N5 O6'
_chemical_formula_weight 655.69
_chemical_name_systematic 'DMAN 4-cyanobenzoate 4-cyanobenzoic acid'
_space_group_crystal_system monoclinic
_space_group_IT_number 14
_space_group_name_Hall '-P 2ybc'
_space_group_name_H-M_alt 'P 1 21/c 1'
_symmetry_space_group_name_Hall '-P 2ybc'
_symmetry_space_group_name_H-M 'P 1 21/c 1'
_atom_sites_solution_hydrogens difmap
_atom_sites_solution_primary direct
_audit_creation_method SHELXL-2016/6
_audit_update_record
;
2018-04-13 deposited with the CCDC.
2018-05-08 downloaded from the CCDC.
;
_cell_angle_alpha 90
_cell_angle_beta 112.447(2)
_cell_angle_gamma 90
_cell_formula_units_Z 4
_cell_length_a 21.6378(4)
_cell_length_b 9.17650(10)
_cell_length_c 18.3236(3)
_cell_measurement_reflns_used 11399
_cell_measurement_temperature 150
_cell_measurement_theta_max 71.8350
_cell_measurement_theta_min 4.8220
_cell_volume 3362.66(10)
_computing_cell_refinement
;
CrysAlisPro, Agilent Technologies,
Version 1.171.37.33 (release 27-03-2014 CrysAlis171 .NET)
(compiled Mar 27 2014,17:12:48)
;
_computing_data_collection
;
CrysAlisPro, Agilent Technologies,
Version 1.171.37.33 (release 27-03-2014 CrysAlis171 .NET)
(compiled Mar 27 2014,17:12:48)
;
_computing_data_reduction
;
CrysAlisPro, Agilent Technologies,
Version 1.171.37.33 (release 27-03-2014 CrysAlis171 .NET)
(compiled Mar 27 2014,17:12:48)
;
_computing_structure_refinement 'SHELXL-2016/6 (Sheldrick, 2016)'
_computing_structure_solution 'SHELXS-2016/6 (Sheldrick, 2016)'
_diffrn_ambient_environment air
_diffrn_ambient_temperature 150
_diffrn_detector 'CCD plate'
_diffrn_detector_area_resol_mean 8.1150
_diffrn_detector_type EosS2
_diffrn_measured_fraction_theta_full 0.999
_diffrn_measured_fraction_theta_max 0.985
_diffrn_measurement_device 'four-circle diffractometer'
_diffrn_measurement_device_type 'SuperNova, Dual, Cu at zero, EosS2'
_diffrn_measurement_method '\w scans'
_diffrn_radiation_monochromator mirror
_diffrn_radiation_probe x-ray
_diffrn_radiation_type 'Cu K\a'
_diffrn_radiation_wavelength 1.54184
_diffrn_reflns_av_R_equivalents 0.0306
_diffrn_reflns_av_unetI/netI 0.0252
_diffrn_reflns_Laue_measured_fraction_full 0.999
_diffrn_reflns_Laue_measured_fraction_max 0.985
_diffrn_reflns_limit_h_max 25
_diffrn_reflns_limit_h_min -26
_diffrn_reflns_limit_k_max 7
_diffrn_reflns_limit_k_min -11
_diffrn_reflns_limit_l_max 22
_diffrn_reflns_limit_l_min -21
_diffrn_reflns_number 23758
_diffrn_reflns_point_group_measured_fraction_full 0.999
_diffrn_reflns_point_group_measured_fraction_max 0.985
_diffrn_reflns_theta_full 67.684
_diffrn_reflns_theta_max 71.910
_diffrn_reflns_theta_min 4.422
_diffrn_source 'sealed X-ray tube'
_diffrn_source_type 'SuperNova (Cu) X-ray Source'
_exptl_absorpt_coefficient_mu 0.729
_exptl_absorpt_correction_T_max 1.00000
_exptl_absorpt_correction_T_min 0.70734
_exptl_absorpt_correction_type multi-scan
_exptl_absorpt_process_details
;
CrysAlisPro, Agilent Technologies,
Version 1.171.37.33 (release 27-03-2014 CrysAlis171 .NET)
(compiled Mar 27 2014,17:12:48)
Empirical absorption correction using spherical harmonics,
 implemented in SCALE3 ABSPACK scaling algorithm.
;
_exptl_crystal_colour colourless
_exptl_crystal_density_diffrn 1.295
_exptl_crystal_density_method 'not measured'
_exptl_crystal_description plate
_exptl_crystal_F_000 1376
_exptl_crystal_recrystallization_method 'grown from isopropanol at 30 degreesC'
_exptl_crystal_size_max 0.2
_exptl_crystal_size_mid 0.1
_exptl_crystal_size_min 0.1
_refine_diff_density_max 0.207
_refine_diff_density_min -0.245
_refine_diff_density_rms 0.042
_refine_ls_extinction_method none
_refine_ls_goodness_of_fit_ref 1.019
_refine_ls_hydrogen_treatment refall
_refine_ls_matrix_type full
_refine_ls_number_parameters 574
_refine_ls_number_reflns 6514
_refine_ls_number_restraints 0
_refine_ls_restrained_S_all 1.019
_refine_ls_R_factor_all 0.0487
_refine_ls_R_factor_gt 0.0418
_refine_ls_shift/su_max 0.000
_refine_ls_shift/su_mean 0.000
_refine_ls_structure_factor_coef Fsqd
_refine_ls_weighting_details 'w=1/[\s^2^(Fo^2^)+(0.0729P)^2^+0.6089P] where P=(Fo^2^+2Fc^2^)/3'
_refine_ls_weighting_scheme calc
_refine_ls_wR_factor_gt 0.1117
_refine_ls_wR_factor_ref 0.1186
_reflns_Friedel_coverage 0.000
_reflns_number_gt 5571
_reflns_number_total 6514
_reflns_threshold_expression 'I > 2\s(I)'
_cod_data_source_file c8ce00443a2.cif
_cod_data_source_block complex_6
_cod_depositor_comments 'Adding full bibliography for 7230587--7230595.cif.'
_cod_database_code 7230588
_shelx_shelxl_version_number 2016/6
_shelx_space_group_comment
;
The symmetry employed for this shelxl refinement is uniquely defined
by the following loop, which should always be used as a source of
symmetry information in preference to the above space-group names.
They are only intended as comments.
;

loop_
_space_group_symop_operation_xyz
'x, y, z'
'-x, y+1/2, -z+1/2'
'-x, -y, -z'
'x, -y-1/2, z-1/2'

loop_
_atom_site_label
_atom_site_type_symbol
_atom_site_fract_x
_atom_site_fract_y
_atom_site_fract_z
_atom_site_U_iso_or_equiv
_atom_site_adp_type
_atom_site_occupancy
_atom_site_site_symmetry_order
_atom_site_calc_flag
N2 N 0.12865(5) 0.08908(12) 0.08344(7) 0.0257(2) Uani 1 1 d
N1 N 0.23369(5) 0.15966(12) 0.05588(6) 0.0227(2) Uani 1 1 d
C9 C 0.23655(6) 0.14363(13) 0.19242(7) 0.0220(3) Uani 1 1 d
C2 C 0.33767(7) 0.20241(15) 0.16991(8) 0.0275(3) Uani 1 1 d
C1 C 0.27147(6) 0.16666(13) 0.14156(7) 0.0217(2) Uani 1 1 d
C10 C 0.27442(7) 0.15793(14) 0.27518(8) 0.0258(3) Uani 1 1 d
C3 C 0.37441(7) 0.21286(16) 0.25164(8) 0.0300(3) Uani 1 1 d
C7 C 0.13745(8) 0.09897(18) 0.22082(9) 0.0371(3) Uani 1 1 d
C4 C 0.34353(7) 0.18994(14) 0.30292(8) 0.0286(3) Uani 1 1 d
C8 C 0.16707(7) 0.11125(14) 0.16724(8) 0.0256(3) Uani 1 1 d
C11 C 0.26226(7) 0.05643(17) 0.01455(8) 0.0329(3) Uani 1 1 d
C5 C 0.24177(8) 0.14283(17) 0.32860(9) 0.0352(3) Uani 1 1 d
C14 C 0.10758(9) -0.06426(17) 0.06620(9) 0.0382(3) Uani 1 1 d
C13 C 0.07157(8) 0.18960(18) 0.05075(10) 0.0386(3) Uani 1 1 d
C12 C 0.22468(7) 0.30808(15) 0.02030(8) 0.0298(3) Uani 1 1 d
C6 C 0.17497(9) 0.11562(19) 0.30210(10) 0.0422(4) Uani 1 1 d
H4 H 0.3693(8) 0.1976(18) 0.3597(10) 0.030(4) Uiso 1 1 d
H5 H 0.2692(9) 0.153(2) 0.3844(11) 0.040(5) Uiso 1 1 d
H3 H 0.4226(9) 0.238(2) 0.2725(11) 0.040(5) Uiso 1 1 d
H2 H 0.3596(9) 0.225(2) 0.1332(11) 0.037(4) Uiso 1 1 d
H7 H 0.0891(9) 0.077(2) 0.2021(11) 0.045(5) Uiso 1 1 d
H6 H 0.1525(10) 0.105(2) 0.3399(12) 0.055(6) Uiso 1 1 d
H11 H 0.1931(9) 0.2997(19) -0.0358(11) 0.036(4) Uiso 1 1 d
H10 H 0.2299(9) 0.046(2) -0.0415(11) 0.040(5) Uiso 1 1 d
H19 H 0.0894(9) -0.077(2) 0.0104(12) 0.041(5) Uiso 1 1 d
H8 H 0.3057(10) 0.092(2) 0.0159(11) 0.042(5) Uiso 1 1 d
H9 H 0.2680(9) -0.041(2) 0.0397(12) 0.047(5) Uiso 1 1 d
H13 H 0.2057(9) 0.376(2) 0.0503(11) 0.042(5) Uiso 1 1 d
H17 H 0.1467(11) -0.129(2) 0.0881(13) 0.055(6) Uiso 1 1 d
H12 H 0.2695(10) 0.346(2) 0.0233(11) 0.049(5) Uiso 1 1 d
H14 H 0.0869(10) 0.294(2) 0.0651(12) 0.054(6) Uiso 1 1 d
H15 H 0.0501(9) 0.177(2) -0.0077(12) 0.042(5) Uiso 1 1 d
H16 H 0.0372(10) 0.167(2) 0.0729(12) 0.047(5) Uiso 1 1 d
H1 H 0.1849(9) 0.123(2) 0.0536(11) 0.046(5) Uiso 1 1 d
H18 H 0.0735(10) -0.091(2) 0.0899(12) 0.053(6) Uiso 1 1 d
O5 O 0.20837(5) 0.53901(11) 0.19408(6) 0.0349(2) Uani 1 1 d
O6 O 0.15797(5) 0.72350(13) 0.22812(6) 0.0395(3) Uani 1 1 d
C25 C 0.26893(7) 0.76237(17) 0.37051(9) 0.0322(3) Uani 1 1 d
C27 C 0.37616(7) 0.67614(17) 0.45718(8) 0.0325(3) Uani 1 1 d
C23 C 0.20506(6) 0.64168(15) 0.24249(8) 0.0271(3) Uani 1 1 d
C24 C 0.26504(6) 0.64959(15) 0.31820(8) 0.0258(3) Uani 1 1 d
C29 C 0.37228(7) 0.56172(17) 0.40574(9) 0.0344(3) Uani 1 1 d
C30 C 0.31702(7) 0.54948(15) 0.33635(9) 0.0302(3) Uani 1 1 d
C26 C 0.32442(7) 0.77701(18) 0.43995(9) 0.0354(3) Uani 1 1 d
C28 C 0.43503(8) 0.6921(2) 0.52885(10) 0.0431(4) Uani 1 1 d
N5 N 0.48172(8) 0.7035(2) 0.58550(10) 0.0630(5) Uani 1 1 d
H29 H 0.2327(9) 0.832(2) 0.3555(10) 0.038(5) Uiso 1 1 d
H26 H 0.3138(8) 0.4698(19) 0.2992(10) 0.034(4) Uiso 1 1 d
H27 H 0.4093(10) 0.491(2) 0.4193(11) 0.047(5) Uiso 1 1 d
H28 H 0.3264(9) 0.859(2) 0.4777(12) 0.045(5) Uiso 1 1 d
H21 H 0.1727(12) 0.550(3) 0.1403(15) 0.071(7) Uiso 1 1 d
O3 O 0.11803(5) 0.55787(11) 0.05450(6) 0.0332(2) Uani 1 1 d
O4 O 0.18668(5) 0.66722(12) 0.00606(6) 0.0361(2) Uani 1 1 d
C31 C 0.13220(6) 0.61166(14) -0.00025(8) 0.0253(3) Uani 1 1 d
C32 C 0.07845(6) 0.60713(13) -0.08248(7) 0.0233(3) Uani 1 1 d
C33 C 0.02014(7) 0.52687(15) -0.09853(8) 0.0266(3) Uani 1 1 d
C38 C 0.08765(7) 0.68221(15) -0.14358(9) 0.0296(3) Uani 1 1 d
C35 C -0.01773(7) 0.59433(15) -0.23487(8) 0.0286(3) Uani 1 1 d
C34 C -0.02814(6) 0.52050(15) -0.17433(8) 0.0286(3) Uani 1 1 d
C36 C -0.06606(7) 0.58721(17) -0.31509(9) 0.0359(3) Uani 1 1 d
N3 N -0.10267(8) 0.58357(18) -0.37961(8) 0.0504(4) Uani 1 1 d
C37 C 0.04022(7) 0.67566(16) -0.21976(9) 0.0328(3) Uani 1 1 d
H30 H 0.1273(9) 0.738(2) -0.1324(11) 0.039(5) Uiso 1 1 d
H33 H 0.0137(8) 0.4758(19) -0.0546(10) 0.035(4) Uiso 1 1 d
H32 H -0.0693(9) 0.4646(19) -0.1865(10) 0.036(4) Uiso 1 1 d
H31 H 0.0477(9) 0.725(2) -0.2628(11) 0.041(5) Uiso 1 1 d
O1 O 0.28751(5) 0.74239(11) 0.12749(7) 0.0389(3) Uani 1 1 d
O2 O 0.34133(6) 0.54291(12) 0.11373(7) 0.0423(3) Uani 1 1 d
C22 C 0.44840(7) 0.60189(16) 0.25591(9) 0.0336(3) Uani 1 1 d
C16 C 0.39468(7) 0.69687(15) 0.22403(8) 0.0289(3) Uani 1 1 d
C18 C 0.44601(7) 0.86252(17) 0.33211(9) 0.0354(3) Uani 1 1 d
C19 C 0.49941(7) 0.76583(17) 0.36385(8) 0.0326(3) Uani 1 1 d
C20 C 0.55430(7) 0.7997(2) 0.43648(9) 0.0404(4) Uani 1 1 d
C21 C 0.50031(7) 0.63507(18) 0.32574(9) 0.0357(3) Uani 1 1 d
C17 C 0.39359(7) 0.82689(16) 0.26261(9) 0.0325(3) Uani 1 1 d
C15 C 0.33870(7) 0.65200(15) 0.14969(9) 0.0307(3) Uani 1 1 d
N4 N 0.59986(7) 0.8211(2) 0.49294(9) 0.0580(5) Uani 1 1 d
H25 H 0.4482(10) 0.511(2) 0.2270(12) 0.049(5) Uiso 1 1 d
H24 H 0.5369(9) 0.566(2) 0.3499(11) 0.040(5) Uiso 1 1 d
H23 H 0.4450(9) 0.954(2) 0.3607(12) 0.046(5) Uiso 1 1 d
H22 H 0.3547(10) 0.892(2) 0.2383(12) 0.050(5) Uiso 1 1 d
H20 H 0.2454(13) 0.701(3) 0.0757(16) 0.085(8) Uiso 1 1 d

loop_
_atom_site_aniso_label
_atom_site_aniso_U_11
_atom_site_aniso_U_22
_atom_site_aniso_U_33
_atom_site_aniso_U_23
_atom_site_aniso_U_13
_atom_site_aniso_U_12
N2 0.0234(5) 0.0256(5) 0.0253(6) -0.0028(4) 0.0060(4) -0.0018(4)
N1 0.0225(5) 0.0267(5) 0.0173(5) 0.0009(4) 0.0059(4) 0.0017(4)
C9 0.0268(6) 0.0181(5) 0.0200(6) -0.0016(4) 0.0077(5) 0.0010(5)
C2 0.0237(6) 0.0339(7) 0.0236(6) 0.0011(5) 0.0074(5) 0.0020(5)
C1 0.0226(6) 0.0228(6) 0.0179(6) 0.0000(4) 0.0055(5) 0.0027(5)
C10 0.0335(7) 0.0217(6) 0.0210(6) -0.0023(5) 0.0090(5) 0.0007(5)
C3 0.0231(6) 0.0334(7) 0.0267(7) -0.0019(5) 0.0019(5) 0.0015(5)
C7 0.0370(8) 0.0431(8) 0.0372(8) -0.0115(6) 0.0211(7) -0.0122(6)
C4 0.0326(7) 0.0265(6) 0.0193(6) -0.0025(5) 0.0017(5) 0.0032(5)
C8 0.0286(6) 0.0232(6) 0.0253(6) -0.0045(5) 0.0108(5) -0.0026(5)
C11 0.0340(7) 0.0394(8) 0.0247(7) -0.0075(6) 0.0104(6) 0.0045(6)
C5 0.0481(9) 0.0367(8) 0.0223(7) -0.0062(6) 0.0153(6) -0.0074(6)
C14 0.0472(9) 0.0305(7) 0.0304(8) -0.0074(6) 0.0074(7) -0.0108(7)
C13 0.0272(7) 0.0427(9) 0.0419(9) 0.0005(7) 0.0087(6) 0.0061(6)
C12 0.0324(7) 0.0311(7) 0.0209(6) 0.0061(5) 0.0046(5) 0.0005(6)
C6 0.0536(9) 0.0504(9) 0.0332(8) -0.0113(7) 0.0283(7) -0.0146(7)
O5 0.0378(5) 0.0362(5) 0.0258(5) -0.0069(4) 0.0066(4) 0.0040(4)
O6 0.0277(5) 0.0490(6) 0.0341(6) -0.0089(5) 0.0030(4) 0.0097(5)
C25 0.0261(7) 0.0382(8) 0.0302(7) -0.0039(6) 0.0082(6) 0.0051(6)
C27 0.0268(7) 0.0419(8) 0.0251(7) 0.0065(6) 0.0058(6) -0.0027(6)
C23 0.0261(6) 0.0302(7) 0.0253(7) 0.0000(5) 0.0102(5) -0.0003(5)
C24 0.0246(6) 0.0297(6) 0.0238(6) 0.0015(5) 0.0102(5) -0.0008(5)
C29 0.0283(7) 0.0365(7) 0.0359(8) 0.0092(6) 0.0094(6) 0.0059(6)
C30 0.0319(7) 0.0276(7) 0.0312(7) 0.0027(5) 0.0122(6) 0.0029(5)
C26 0.0329(7) 0.0431(8) 0.0283(7) -0.0056(6) 0.0094(6) -0.0005(6)
C28 0.0343(8) 0.0552(10) 0.0321(8) 0.0079(7) 0.0041(7) -0.0007(7)
N5 0.0435(9) 0.0820(12) 0.0418(9) 0.0045(8) -0.0080(7) -0.0009(8)
O3 0.0338(5) 0.0401(5) 0.0213(5) -0.0027(4) 0.0056(4) -0.0027(4)
O4 0.0228(5) 0.0437(6) 0.0329(5) 0.0009(4) 0.0008(4) -0.0051(4)
C31 0.0245(6) 0.0219(6) 0.0256(7) -0.0033(5) 0.0051(5) 0.0027(5)
C32 0.0221(6) 0.0225(6) 0.0235(6) -0.0027(5) 0.0068(5) 0.0031(5)
C33 0.0264(6) 0.0295(6) 0.0250(6) -0.0028(5) 0.0109(5) -0.0005(5)
C38 0.0240(6) 0.0303(7) 0.0307(7) 0.0020(5) 0.0062(5) -0.0036(5)
C35 0.0260(6) 0.0299(7) 0.0244(7) -0.0024(5) 0.0035(5) 0.0040(5)
C34 0.0212(6) 0.0340(7) 0.0286(7) -0.0062(5) 0.0075(5) -0.0032(5)
C36 0.0323(7) 0.0388(8) 0.0296(8) -0.0003(6) 0.0039(6) 0.0023(6)
N3 0.0463(8) 0.0592(9) 0.0300(7) -0.0023(6) -0.0031(6) 0.0019(7)
C37 0.0326(7) 0.0353(7) 0.0273(7) 0.0072(6) 0.0080(6) -0.0007(6)
O1 0.0310(5) 0.0341(5) 0.0383(6) -0.0027(4) -0.0018(4) -0.0009(4)
O2 0.0397(6) 0.0398(6) 0.0420(6) -0.0121(5) 0.0095(5) -0.0047(5)
C22 0.0286(7) 0.0331(7) 0.0400(8) 0.0009(6) 0.0141(6) -0.0003(6)
C16 0.0261(6) 0.0305(7) 0.0305(7) 0.0018(5) 0.0112(6) -0.0037(5)
C18 0.0325(7) 0.0370(8) 0.0315(8) -0.0031(6) 0.0065(6) -0.0011(6)
C19 0.0248(6) 0.0461(8) 0.0251(7) 0.0055(6) 0.0074(5) -0.0028(6)
C20 0.0289(7) 0.0621(10) 0.0281(8) 0.0074(7) 0.0086(6) -0.0004(7)
C21 0.0236(6) 0.0432(8) 0.0390(8) 0.0093(7) 0.0105(6) 0.0035(6)
C17 0.0287(7) 0.0313(7) 0.0306(7) 0.0018(6) 0.0036(6) 0.0012(6)
C15 0.0302(7) 0.0295(7) 0.0321(7) -0.0001(6) 0.0117(6) -0.0054(5)
N4 0.0380(8) 0.0997(14) 0.0277(7) 0.0038(8) 0.0030(6) -0.0052(8)

loop_
_atom_type_symbol
_atom_type_description
_atom_type_scat_dispersion_real
_atom_type_scat_dispersion_imag
_atom_type_scat_source
C C 0.0181 0.0091 'International Tables Vol C Tables 4.2.6.8 and 6.1.1.4'
H H 0.0000 0.0000 'International Tables Vol C Tables 4.2.6.8 and 6.1.1.4'
N N 0.0311 0.0180 'International Tables Vol C Tables 4.2.6.8 and 6.1.1.4'
O O 0.0492 0.0322 'International Tables Vol C Tables 4.2.6.8 and 6.1.1.4'

loop_
_geom_angle_atom_site_label_1
_geom_angle_atom_site_label_2
_geom_angle_atom_site_label_3
_geom_angle
C8 N2 C13 113.21(11)
C8 N2 C14 111.39(11)
C13 N2 C14 111.56(12)
C1 N1 C11 113.73(10)
C1 N1 C12 110.74(10)
C11 N1 C12 111.70(11)
C1 C9 C8 125.28(11)
C1 C9 C10 116.70(11)
C8 C9 C10 118.00(12)
C1 C2 C3 120.45(12)
C2 C1 C9 121.98(12)
C2 C1 N1 119.51(11)
C9 C1 N1 118.42(11)
C4 C10 C5 120.66(13)
C4 C10 C9 120.01(12)
C5 C10 C9 119.32(13)
C4 C3 C2 119.86(13)
C8 C7 C6 120.83(14)
C3 C4 C10 120.94(12)
C7 C8 C9 120.71(12)
C7 C8 N2 120.74(12)
C9 C8 N2 118.55(11)
C6 C5 C10 120.91(14)
C5 C6 C7 120.19(14)
C26 C25 C24 120.60(13)
C29 C27 C26 120.82(13)
C29 C27 C28 119.73(14)
C26 C27 C28 119.44(14)
O6 C23 O5 123.76(13)
O6 C23 C24 122.10(12)
O5 C23 C24 114.14(11)
C30 C24 C25 119.74(13)
C30 C24 C23 121.71(12)
C25 C24 C23 118.54(12)
C30 C29 C27 119.55(13)
C29 C30 C24 120.30(13)
C25 C26 C27 118.97(14)
N5 C28 C27 179.4(2)
O4 C31 O3 126.59(12)
O4 C31 C32 116.31(12)
O3 C31 C32 117.09(11)
C33 C32 C38 119.23(12)
C33 C32 C31 121.02(12)
C38 C32 C31 119.74(11)
C34 C33 C32 120.69(12)
C37 C38 C32 120.76(12)
C34 C35 C37 120.69(12)
C34 C35 C36 121.03(13)
C37 C35 C36 118.28(13)
C33 C34 C35 119.35(12)
N3 C36 C35 177.51(18)
C38 C37 C35 119.27(13)
C21 C22 C16 120.42(14)
C22 C16 C17 119.84(14)
C22 C16 C15 117.83(13)
C17 C16 C15 122.30(13)
C17 C18 C19 119.40(14)
C21 C19 C18 120.46(13)
C21 C19 C20 119.05(14)
C18 C19 C20 120.49(15)
N4 C20 C19 176.2(2)
C22 C21 C19 119.62(13)
C18 C17 C16 120.23(13)
O2 C15 O1 124.10(13)
O2 C15 C16 122.24(13)
O1 C15 C16 113.66(12)

loop_
_geom_bond_atom_site_label_1
_geom_bond_atom_site_label_2
_geom_bond_distance
N2 C8 1.4545(16)
N2 C13 1.4732(18)
N2 C14 1.4757(18)
N1 C1 1.4687(15)
N1 C11 1.4869(17)
N1 C12 1.4903(17)
C9 C1 1.4218(17)
C9 C8 1.4254(18)
C9 C10 1.4280(17)
C2 C1 1.3642(18)
C2 C3 1.4052(19)
C10 C4 1.4143(19)
C10 C5 1.4160(19)
C3 C4 1.361(2)
C7 C8 1.3665(19)
C7 C6 1.406(2)
C5 C6 1.361(2)
O5 C23 1.3146(17)
O6 C23 1.2110(17)
C25 C26 1.383(2)
C25 C24 1.3911(19)
C27 C29 1.392(2)
C27 C26 1.393(2)
C27 C28 1.446(2)
C23 C24 1.4964(18)
C24 C30 1.3906(19)
C29 C30 1.378(2)
C28 N5 1.144(2)
O3 C31 1.2565(17)
O4 C31 1.2486(16)
C31 C32 1.5120(17)
C32 C33 1.3919(18)
C32 C38 1.3922(19)
C33 C34 1.3841(19)
C38 C37 1.382(2)
C35 C34 1.390(2)
C35 C37 1.393(2)
C35 C36 1.4439(18)
C36 N3 1.145(2)
O1 C15 1.3178(18)
O2 C15 1.2117(18)
C22 C21 1.376(2)
C22 C16 1.391(2)
C16 C17 1.392(2)
C16 C15 1.4940(19)
C18 C17 1.383(2)
C18 C19 1.395(2)
C19 C21 1.392(2)
C19 C20 1.439(2)
C20 N4 1.141(2)

loop_
_geom_hbond_atom_site_label_D
_geom_hbond_atom_site_label_H
_geom_hbond_atom_site_label_A
_geom_hbond_distance_DH
_geom_hbond_distance_HA
_geom_hbond_distance_DA
_geom_hbond_angle_DHA
_geom_hbond_site_symmetry_A
C11 H10 N3 1.002(18) 2.598(18) 3.403(2) 137.3(13) 2_544
C11 H9 O1 0.99(2) 2.49(2) 3.467(2) 168.6(16) 1_545
C12 H13 O3 1.017(19) 2.549(19) 3.4751(18) 151.3(14) .
C12 H12 O2 1.01(2) 2.54(2) 3.2627(18) 128.0(14) .
C13 H14 O3 1.01(2) 2.54(2) 3.519(2) 161.7(16) .
N1 H1 N2 1.095(19) 1.543(19) 2.5916(15) 158.2(17) .
O5 H21 O3 1.00(2) 1.57(2) 2.5641(13) 176(2) .
O4 H20 O2 1.45(3) 2.41(3) 3.3690(15) 119.7(15) .
O1 H20 O4 1.10(3) 1.45(3) 2.5455(14) 172(2) .
